data_4307524
loop_
_publ_author_name
'Daniel T. de Lill'
'Ana de Bettencourt-Dias'
'Christopher L. Cahill'

_publ_contact_author_address
;
Department of Chemistry
George Washington University
725 21st Street, NW
Washington, DC 20052
;
_publ_contact_author_email cahill@gwu.edu
_publ_contact_author_fax 202-994-5873
_publ_contact_author_name 'Christopher L. Cahill'
_publ_contact_author_phone 202-994-6959
_publ_section_title
;
Exploring Lanthanide Luminescence in Metal-Organic Frameworks: Synthesis,
Structure, and Guest-Sensitized Luminescence of a Mixed
Europium/Terbium-Adipate Framework and a Terbium-Adipate Framework
;
_journal_name_full 'Inorganic Chemistry'
_journal_page_first 3960
_journal_page_last 3965
_journal_paper_doi 10.1021/ic062019u
_journal_volume 46
_journal_year 2007
_chemical_formula_moiety ' C9 H14 O7 Tb, C5 H4 N '
_chemical_formula_sum 'C14 H18 N O7 Tb'
_chemical_formula_weight 471.21
_chemical_name_common ' Tb GWMOF-6 '
_chemical_name_systematic
;
 ?
;
_space_group_IT_number 60
_symmetry_cell_setting orthorhombic
_symmetry_space_group_name_Hall '-P 2n 2ab'
_symmetry_space_group_name_H-M 'P b c n'
_atom_sites_solution_hydrogens geom
_atom_sites_solution_primary direct
_atom_sites_solution_secondary difmap
_audit_creation_method SHELXL-97
_cell_angle_alpha 90.00
_cell_angle_beta 90.00
_cell_angle_gamma 90.00
_cell_formula_units_Z 8
_cell_length_a 21.866(3)
_cell_length_b 7.6101(10)
_cell_length_c 19.646(3)
_cell_measurement_reflns_used 11241
_cell_measurement_temperature 293(2)
_cell_measurement_theta_max 57.917
_cell_measurement_theta_min 4.576
_cell_volume 3269.1(8)
_computing_cell_refinement ' SAINT (Bruker-AXS) '
_computing_data_collection ' SMART V5.05 (Bruker-AXS) '
_computing_data_reduction ' SAINT (Bruker-AXS) '
_computing_molecular_graphics ' SHELXL-97 (Sheldrick, 1997) '
_computing_publication_material ' WINGX (Farrugia, 1998) '
_computing_structure_refinement 'SHELXL-97 (Sheldrick, 1997)'
_computing_structure_solution ' SHELXS-97 (Sheldrick, 1990) '
_diffrn_ambient_temperature 293(2)
_diffrn_measured_fraction_theta_full 0.986
_diffrn_measured_fraction_theta_max 0.986
_diffrn_measurement_device_type 'Bruker Apex II CCD'
_diffrn_measurement_method 'omega and Phi scans'
_diffrn_radiation_monochromator graphite
_diffrn_radiation_source 'fine-focus sealed tube'
_diffrn_radiation_type MoK\a
_diffrn_radiation_wavelength 0.71073
_diffrn_reflns_av_R_equivalents 0.1019
_diffrn_reflns_av_sigmaI/netI 0.0580
_diffrn_reflns_limit_h_max 30
_diffrn_reflns_limit_h_min -30
_diffrn_reflns_limit_k_max 10
_diffrn_reflns_limit_k_min -10
_diffrn_reflns_limit_l_max 27
_diffrn_reflns_limit_l_min -27
_diffrn_reflns_number 59735
_diffrn_reflns_theta_full 30.00
_diffrn_reflns_theta_max 30.00
_diffrn_reflns_theta_min 1.86
_exptl_absorpt_coefficient_mu 4.360
_exptl_absorpt_correction_T_max 0.916
_exptl_absorpt_correction_T_min 0.811
_exptl_absorpt_correction_type empirical
_exptl_absorpt_process_details SADABS
_exptl_crystal_colour ' pale yellow '
_exptl_crystal_density_diffrn 1.915
_exptl_crystal_density_method 'not measured'
_exptl_crystal_description ' rod '
_exptl_crystal_F_000 1840
_exptl_crystal_size_max .10
_exptl_crystal_size_mid .04
_exptl_crystal_size_min .02
_refine_diff_density_max 0.818
_refine_diff_density_min -0.823
_refine_diff_density_rms 0.165
_refine_ls_extinction_method none
_refine_ls_goodness_of_fit_ref 1.007
_refine_ls_hydrogen_treatment mixed
_refine_ls_matrix_type full
_refine_ls_number_parameters 235
_refine_ls_number_reflns 4714
_refine_ls_number_restraints 25
_refine_ls_restrained_S_all 1.006
_refine_ls_R_factor_all 0.0781
_refine_ls_R_factor_gt 0.0365
_refine_ls_shift/su_max 0.001
_refine_ls_shift/su_mean 0.000
_refine_ls_structure_factor_coef Fsqd
_refine_ls_weighting_details 'calc w=1/[\s^2^(Fo^2^)+(0.0201P)^2^+9.2289P] where P=(Fo^2^+2Fc^2^)/3'
_refine_ls_weighting_scheme calc
_refine_ls_wR_factor_gt 0.0619
_refine_ls_wR_factor_ref 0.0722
_reflns_number_gt 3035
_reflns_number_total 4714
_reflns_threshold_expression >2sigma(I)
_cod_data_source_file ic062019u-file003_1.cif
_cod_data_source_block GWMOF-6_(Tb_only)
_cod_original_cell_volume 3269.2(8)
_cod_original_sg_symbol_Hall ' -P 2n 2ab '
_cod_database_code 4307524

loop_
_symmetry_equiv_pos_as_xyz
'x, y, z'
'-x+1/2, -y+1/2, z+1/2'
'-x, y, -z+1/2'
'x+1/2, -y+1/2, -z'
'-x, -y, -z'
'x-1/2, y-1/2, -z-1/2'
'x, -y, z-1/2'
'-x-1/2, y-1/2, z'

loop_
_atom_site_label
_atom_site_type_symbol
_atom_site_fract_x
_atom_site_fract_y
_atom_site_fract_z
_atom_site_U_iso_or_equiv
_atom_site_adp_type
_atom_site_occupancy
_atom_site_symmetry_multiplicity
_atom_site_calc_flag
_atom_site_refinement_flags
_atom_site_disorder_assembly
_atom_site_disorder_group
O4 O 0.73898(14) 0.1933(4) 0.12004(15) 0.0265(7) Uani 1 1 d . . .
O6 O 0.63107(17) 0.1060(5) 0.0369(2) 0.0299(8) Uani 1 1 d . . .
O2 O 0.63991(14) -0.2758(4) 0.07140(17) 0.0326(8) Uani 1 1 d . . .
O5 O 0.68206(15) -0.0011(5) 0.17106(18) 0.0348(8) Uani 1 1 d . B .
C1 C 0.8703(2) 0.0631(6) 0.0658(2) 0.0244(10) Uani 1 1 d . . .
C11 C 0.7097(2) -0.2968(6) -0.0633(2) 0.0278(11) Uani 1 1 d . . .
C2 C 0.9364(2) 0.0067(7) 0.0691(3) 0.0324(12) Uani 1 1 d . . .
H2A H 0.9387 -0.1149 0.0837 0.039 Uiso 1 1 calc R . .
H2B H 0.9579 0.0780 0.1023 0.039 Uiso 1 1 calc R . .
C3 C 0.96667(19) 0.0262(7) 0.0000(3) 0.0339(12) Uani 1 1 d . . .
H3A H 0.9449 -0.0457 -0.0328 0.041 Uiso 1 1 calc R . .
H3B H 0.9633 0.1476 -0.0146 0.041 Uiso 1 1 calc R . .
C9 C 0.6960(3) 0.4348(7) 0.3837(3) 0.0412(13) Uani 1 1 d U . .
H9A H 0.6831 0.5408 0.4070 0.049 Uiso 1 1 calc R . .
H9B H 0.7337 0.4620 0.3599 0.049 Uiso 1 1 calc R . .
C5 C 0.7031(2) 0.1504(7) 0.1689(3) 0.0327(12) Uani 1 1 d U . .
C8 C 0.6483(3) 0.3896(8) 0.3315(3) 0.0567(18) Uani 1 1 d U . .
H8A H 0.6304 0.4930 0.3106 0.068 Uiso 1 1 calc R A 1
H8B H 0.6164 0.3144 0.3496 0.068 Uiso 1 1 calc R A 1
N1 N 0.5632(2) 0.0922(6) 0.9168(2) 0.0415(11) Uani 1 1 d . . .
C32 C 0.5130(2) 0.0988(6) 0.7848(2) 0.0300(11) Uani 1 1 d . . .
C33 C 0.4776(2) 0.0582(7) 0.8415(3) 0.0383(12) Uani 1 1 d . . .
H33 H 0.4363 0.0320 0.8368 0.046 Uiso 1 1 calc R . .
C34 C 0.5047(3) 0.0575(8) 0.9043(3) 0.0438(14) Uani 1 1 d . . .
H34 H 0.4801 0.0304 0.9414 0.053 Uiso 1 1 calc R . .
C31 C 0.5748(3) 0.1354(8) 0.7962(3) 0.0450(14) Uani 1 1 d . . .
H31 H 0.6008 0.1625 0.7603 0.054 Uiso 1 1 calc R . .
C30 C 0.5961(3) 0.1301(8) 0.8625(3) 0.0475(15) Uani 1 1 d . . .
H30 H 0.6372 0.1555 0.8694 0.057 Uiso 1 1 calc R . .
O7 O 0.68082(17) -0.1575(4) -0.06104(18) 0.0394(9) Uani 1 1 d . . .
C7A C 0.6969(10) 0.280(2) 0.2774(7) 0.036(6) Uani 0.37(2) 1 d PU B 1
C6A C 0.7030(8) 0.284(3) 0.2328(11) 0.022(4) Uani 0.37(2) 1 d PU B 1
C7B C 0.6538(5) 0.2348(11) 0.2810(4) 0.033(3) Uani 0.63(2) 1 d P B 2
C6B C 0.6783(11) 0.292(2) 0.2144(7) 0.071(6) Uani 0.63(2) 1 d P B 2
HW1 H 0.642(2) 0.218(8) 0.034(3) 0.045(17) Uiso 1 1 d . . .
HW2 H 0.620(3) 0.094(7) 0.001(3) 0.040(19) Uiso 1 1 d . . .
Tb1 Tb 0.719554(9) -0.07483(3) 0.053153(10) 0.02027(6) Uani 1 1 d . . .
O1 O 0.83066(13) -0.0536(4) 0.05362(18) 0.0295(7) Uani 1 1 d . . .
O3 O 0.74832(15) 0.1715(4) -0.01938(15) 0.0275(7) Uani 1 1 d . . .

loop_
_atom_site_aniso_label
_atom_site_aniso_U_11
_atom_site_aniso_U_22
_atom_site_aniso_U_33
_atom_site_aniso_U_23
_atom_site_aniso_U_13
_atom_site_aniso_U_12
O4 0.0309(19) 0.0242(17) 0.0245(16) -0.0015(14) 0.0021(14) -0.0019(14)
O6 0.0320(19) 0.021(2) 0.036(2) 0.0019(16) -0.0081(16) -0.0004(15)
O2 0.0236(17) 0.0217(17) 0.053(2) -0.0041(16) -0.0006(15) -0.0009(14)
O5 0.040(2) 0.0289(18) 0.036(2) 0.0038(16) 0.0127(16) -0.0008(17)
C1 0.022(2) 0.023(2) 0.028(3) 0.000(2) -0.0014(18) 0.002(2)
C11 0.038(3) 0.025(2) 0.020(2) 0.0031(19) 0.000(2) -0.007(2)
C2 0.020(2) 0.029(3) 0.048(3) -0.002(2) -0.001(2) 0.004(2)
C3 0.019(2) 0.035(3) 0.048(3) -0.003(2) 0.003(2) 0.003(2)
C9 0.056(3) 0.037(3) 0.031(3) 0.011(3) 0.001(2) 0.009(3)
C5 0.046(3) 0.024(2) 0.027(3) 0.008(2) 0.007(2) 0.003(2)
C8 0.101(5) 0.044(4) 0.025(3) -0.009(3) -0.014(3) 0.031(3)
N1 0.041(3) 0.048(3) 0.036(2) -0.002(2) -0.010(2) 0.003(2)
C32 0.032(3) 0.029(3) 0.030(3) 0.001(2) -0.002(2) 0.003(2)
C33 0.029(3) 0.050(3) 0.036(3) -0.003(3) -0.003(2) 0.001(3)
C34 0.037(3) 0.058(4) 0.037(3) -0.002(3) -0.001(2) -0.002(3)
C31 0.036(3) 0.057(4) 0.042(3) 0.005(3) 0.000(3) -0.009(3)
C30 0.034(3) 0.053(4) 0.055(4) -0.002(3) -0.012(3) -0.004(3)
O7 0.054(2) 0.0273(18) 0.037(2) -0.0034(17) -0.0157(18) 0.0068(17)
C7A 0.060(13) 0.035(8) 0.013(5) 0.006(5) -0.014(6) 0.011(8)
C6A 0.034(8) 0.020(7) 0.013(7) 0.007(6) -0.003(6) -0.010(6)
C7B 0.037(7) 0.038(5) 0.025(4) -0.006(4) 0.008(4) -0.009(4)
C6B 0.155(17) 0.040(6) 0.017(6) 0.004(5) 0.030(8) 0.038(10)
Tb1 0.02068(10) 0.01657(10) 0.02354(11) -0.00150(10) -0.00081(10) 0.00009(10)
O1 0.0219(16) 0.0179(16) 0.049(2) -0.0040(17) -0.0002(16) -0.0004(13)
O3 0.0317(17) 0.0264(17) 0.0245(16) 0.0022(15) 0.0005(16) -0.0006(14)

loop_
_atom_type_symbol
_atom_type_description
_atom_type_scat_dispersion_real
_atom_type_scat_dispersion_imag
_atom_type_scat_source
C C 0.0033 0.0016 'International Tables Vol C Tables 4.2.6.8 and 6.1.1.4'
H H 0.0000 0.0000 'International Tables Vol C Tables 4.2.6.8 and 6.1.1.4'
N N 0.0061 0.0033 'International Tables Vol C Tables 4.2.6.8 and 6.1.1.4'
O O 0.0106 0.0060 'International Tables Vol C Tables 4.2.6.8 and 6.1.1.4'
Tb Tb -0.1723 4.1537 'International Tables Vol C Tables 4.2.6.8 and 6.1.1.4'

loop_
_geom_angle_atom_site_label_1
_geom_angle_atom_site_label_2
_geom_angle_atom_site_label_3
_geom_angle
_geom_angle_site_symmetry_1
_geom_angle_site_symmetry_3
_geom_angle_publ_flag
C5 O4 Tb1 146.7(3) . 8_765 ?
C5 O4 Tb1 94.8(3) . . ?
Tb1 O4 Tb1 112.66(12) 8_765 . ?
Tb1 O6 HW1 109(3) . . ?
Tb1 O6 HW2 109(4) . . ?
HW1 O6 HW2 98(5) . . ?
C1 O2 Tb1 139.3(3) 8_755 . ?
C5 O5 Tb1 93.2(3) . . ?
O2 C1 O1 125.6(4) 8_765 . ?
O2 C1 C2 116.5(4) 8_765 . ?
O1 C1 C2 117.7(4) . . ?
O7 C11 O3 120.2(4) . 8_755 ?
O7 C11 C9 121.4(4) . 7 ?
O3 C11 C9 118.4(4) 8_755 7 ?
O7 C11 Tb1 60.1(2) . . ?
O3 C11 Tb1 61.1(2) 8_755 . ?
C9 C11 Tb1 168.7(3) 7 . ?
C1 C2 C3 110.6(4) . . ?
C1 C2 H2A 109.5 . . ?
C3 C2 H2A 109.5 . . ?
C1 C2 H2B 109.5 . . ?
C3 C2 H2B 109.5 . . ?
H2A C2 H2B 108.1 . . ?
C3 C3 C2 113.3(5) 5_755 . ?
C3 C3 H3A 108.9 5_755 . ?
C2 C3 H3A 108.9 . . ?
C3 C3 H3B 108.9 5_755 . ?
C2 C3 H3B 108.9 . . ?
H3A C3 H3B 107.7 . . ?
C8 C9 C11 116.7(5) . 7_556 ?
C8 C9 H9A 108.1 . . ?
C11 C9 H9A 108.1 7_556 . ?
C8 C9 H9B 108.1 . . ?
C11 C9 H9B 108.1 7_556 . ?
H9A C9 H9B 107.3 . . ?
O5 C5 O4 119.2(5) . . ?
O5 C5 C6B 120.8(8) . . ?
O4 C5 C6B 119.0(8) . . ?
O5 C5 C6A 124.0(8) . . ?
O4 C5 C6A 114.9(8) . . ?
C6B C5 C6A 23.8(9) . . ?
O5 C5 Tb1 61.2(3) . . ?
O4 C5 Tb1 58.8(2) . . ?
C6B C5 Tb1 161.0(8) . . ?
C6A C5 Tb1 172.5(7) . . ?
C9 C8 C7B 124.0(6) . . ?
C9 C8 C7A 96.0(7) . . ?
C7B C8 C7A 35.3(6) . . ?
C9 C8 H8A 112.5 . . ?
C7B C8 H8A 112.3 . . ?
C7A C8 H8A 112.5 . . ?
C9 C8 H8B 112.5 . . ?
C7B C8 H8B 80.9 . . ?
C7A C8 H8B 112.5 . . ?
H8A C8 H8B 110.1 . . ?
C30 N1 C34 114.7(5) . . ?
C33 C32 C31 116.9(5) . . ?
C33 C32 C32 121.8(5) . 3_656 ?
C31 C32 C32 121.2(6) . 3_656 ?
C34 C33 C32 118.8(5) . . ?
C34 C33 H33 120.6 . . ?
C32 C33 H33 120.6 . . ?
N1 C34 C33 125.7(5) . . ?
N1 C34 H34 117.1 . . ?
C33 C34 H34 117.1 . . ?
C30 C31 C32 118.0(5) . . ?
C30 C31 H31 121.0 . . ?
C32 C31 H31 121.0 . . ?
N1 C30 C31 125.7(5) . . ?
N1 C30 H30 117.1 . . ?
C31 C30 H30 117.1 . . ?
C11 O7 Tb1 94.4(3) . . ?
C6A C7A C8 133.2(19) . . ?
C7A C6A C5 138(2) . . ?
C6B C7B C8 111.9(8) . . ?
C7B C6B C5 116.6(10) . . ?
O2 Tb1 O4 73.44(11) . 8_755 ?
O2 Tb1 O6 78.19(12) . . ?
O4 Tb1 O6 143.84(12) 8_755 . ?
O2 Tb1 O1 141.60(10) . . ?
O4 Tb1 O1 70.55(10) 8_755 . ?
O6 Tb1 O1 140.19(11) . . ?
O2 Tb1 O3 141.49(11) . . ?
O4 Tb1 O3 142.65(11) 8_755 . ?
O6 Tb1 O3 71.85(12) . . ?
O1 Tb1 O3 72.16(11) . . ?
O2 Tb1 O4 125.91(11) . . ?
O4 Tb1 O4 104.71(10) 8_755 . ?
O6 Tb1 O4 74.62(12) . . ?
O1 Tb1 O4 76.76(10) . . ?
O3 Tb1 O4 68.31(10) . . ?
O2 Tb1 O7 73.69(12) . . ?
O4 Tb1 O7 116.21(11) 8_755 . ?
O6 Tb1 O7 75.46(13) . . ?
O1 Tb1 O7 111.17(12) . . ?
O3 Tb1 O7 75.78(11) . . ?
O4 Tb1 O7 138.74(11) . . ?
O2 Tb1 O3 78.02(11) . 8_755 ?
O4 Tb1 O3 68.60(10) 8_755 8_755 ?
O6 Tb1 O3 126.47(12) . 8_755 ?
O1 Tb1 O3 76.88(11) . 8_755 ?
O3 Tb1 O3 100.85(10) . 8_755 ?
O4 Tb1 O3 153.50(11) . 8_755 ?
O7 Tb1 O3 52.00(11) . 8_755 ?
O2 Tb1 O5 76.30(11) . . ?
O4 Tb1 O5 77.38(11) 8_755 . ?
O6 Tb1 O5 74.46(12) . . ?
O1 Tb1 O5 107.84(11) . . ?
O3 Tb1 O5 116.74(11) . . ?
O4 Tb1 O5 51.80(11) . . ?
O7 Tb1 O5 140.99(12) . . ?
O3 Tb1 O5 141.92(11) 8_755 . ?
O2 Tb1 C11 71.37(12) . . ?
O4 Tb1 C11 91.87(12) 8_755 . ?
O6 Tb1 C11 99.91(14) . . ?
O1 Tb1 C11 96.75(12) . . ?
O3 Tb1 C11 90.34(11) . . ?
O4 Tb1 C11 158.64(11) . . ?
O7 Tb1 C11 25.57(12) . . ?
O3 Tb1 C11 26.71(12) 8_755 . ?
O5 Tb1 C11 147.63(12) . . ?
O2 Tb1 C5 100.08(13) . . ?
O4 Tb1 C5 93.03(12) 8_755 . ?
O6 Tb1 C5 70.22(14) . . ?
O1 Tb1 C5 94.73(13) . . ?
O3 Tb1 C5 92.09(12) . . ?
O4 Tb1 C5 26.44(11) . . ?
O7 Tb1 C5 145.66(13) . . ?
O3 Tb1 C5 161.41(12) 8_755 . ?
O5 Tb1 C5 25.58(12) . . ?
C11 Tb1 C5 168.46(14) . . ?
C1 O1 Tb1 137.0(3) . . ?
C11 O3 Tb1 136.3(3) 8_765 . ?
C11 O3 Tb1 92.1(3) 8_765 8_765 ?
Tb1 O3 Tb1 109.46(11) . 8_765 ?

loop_
_geom_bond_atom_site_label_1
_geom_bond_atom_site_label_2
_geom_bond_distance
_geom_bond_site_symmetry_2
_geom_bond_publ_flag
O4 C5 1.283(5) . ?
O4 Tb1 2.380(3) 8_765 ?
O4 Tb1 2.464(3) . ?
O6 Tb1 2.396(4) . ?
O6 HW1 0.89(6) . ?
O6 HW2 0.75(5) . ?
O2 C1 1.251(5) 8_755 ?
O2 Tb1 2.345(3) . ?
O5 C5 1.242(6) . ?
O5 Tb1 2.520(3) . ?
C1 O2 1.251(5) 8_765 ?
C1 O1 1.264(5) . ?
C1 C2 1.508(6) . ?
C11 O7 1.235(5) . ?
C11 O3 1.283(5) 8_755 ?
C11 C9 1.509(6) 7 ?
C11 Tb1 2.852(4) . ?
C2 C3 1.517(7) . ?
C2 H2A 0.9700 . ?
C2 H2B 0.9700 . ?
C3 C3 1.511(8) 5_755 ?
C3 H3A 0.9700 . ?
C3 H3B 0.9700 . ?
C9 C8 1.502(8) . ?
C9 C11 1.509(6) 7_556 ?
C9 H9A 0.9700 . ?
C9 H9B 0.9700 . ?
C5 C6B 1.500(14) . ?
C5 C6A 1.62(2) . ?
C5 Tb1 2.871(5) . ?
C8 C7B 1.545(9) . ?
C8 C7A 1.719(19) . ?
C8 H8A 0.9700 . ?
C8 H8B 0.9700 . ?
N1 C30 1.319(7) . ?
N1 C34 1.327(6) . ?
C32 C33 1.390(7) . ?
C32 C31 1.398(7) . ?
C32 C32 1.480(9) 3_656 ?
C33 C34 1.368(7) . ?
C33 H33 0.9300 . ?
C34 H34 0.9300 . ?
C31 C30 1.385(8) . ?
C31 H31 0.9300 . ?
C30 H30 0.9300 . ?
O7 Tb1 2.479(3) . ?
C7A C6A 0.89(3) . ?
C7B C6B 1.479(15) . ?
Tb1 O4 2.380(3) 8_755 ?
Tb1 O1 2.435(3) . ?
Tb1 O3 2.437(3) . ?
Tb1 O3 2.500(3) 8_755 ?
O3 C11 1.283(5) 8_765 ?
O3 Tb1 2.500(3) 8_765 ?
